data_4302465
loop_
_publ_author_name
'Pampa Mukherjee'
'Michael G. B. Drew'
'Carlos J. G\'omez-Garc\'ia'
'Ashutosh Ghosh'

_publ_section_title
;
The Crucial Role of Polyatomic Anions in Molecular Architecture: Structural
And Magnetic Versatility of Five Nickel(II) Complexes Derived from A
N,N,O-Donor Schiff Base Ligand
;
_journal_name_full 'Inorganic Chemistry'
_journal_page_first 5848
_journal_page_last 5860
_journal_paper_doi 10.1021/ic9001863
_journal_volume 48
_journal_year 2009
_chemical_formula_sum 'C50 H50 N4 Ni3 O10'
_chemical_formula_weight 1043.07
_chemical_name_systematic
; 
 ? 
;
_space_group_IT_number 60
_symmetry_cell_setting orthorhombic
_symmetry_space_group_name_Hall '-P 2ac 2b'
_symmetry_space_group_name_H-M 'P b n a'
_atom_sites_solution_hydrogens geom
_atom_sites_solution_primary direct
_atom_sites_solution_secondary difmap
_audit_creation_method SHELXL-97
_cell_angle_alpha 90.00
_cell_angle_beta 90.00
_cell_angle_gamma 90.00
_cell_formula_units_Z 4
_cell_length_a 14.1337(6)
_cell_length_b 23.2885(10)
_cell_length_c 14.0731(6)
_cell_measurement_reflns_used 17932
_cell_measurement_temperature 150(2)
_cell_measurement_theta_max 30.00
_cell_measurement_theta_min 2.69
_cell_volume 4632.2(3)
_computing_cell_refinement 'Crysalis, Oxford Diffraction'
_computing_data_collection 'Crysalis, Oxford Diffraction'
_computing_data_reduction 'Crysalis, Oxford Diffraction'
_computing_molecular_graphics PLATON(Spek,2004)
_computing_structure_refinement 'SHELXL-97 (Sheldrick, 1997)'
_computing_structure_solution 'SHELXS-97 (Sheldrick, 1997)'
_diffrn_ambient_temperature 150(2)
_diffrn_measured_fraction_theta_full 0.984
_diffrn_measured_fraction_theta_max 0.984
_diffrn_measurement_device 'Oxford Diffaction X-Calibur System'
_diffrn_measurement_method '321 frames, counting time 10 s.'
_diffrn_radiation_monochromator graphite
_diffrn_radiation_source 'fine-focus sealed tube'
_diffrn_radiation_type MoK\a
_diffrn_radiation_wavelength 0.71073
_diffrn_reflns_av_R_equivalents 0.1084
_diffrn_reflns_av_sigmaI/netI 0.1916
_diffrn_reflns_limit_h_max 19
_diffrn_reflns_limit_h_min -8
_diffrn_reflns_limit_k_max 31
_diffrn_reflns_limit_k_min -31
_diffrn_reflns_limit_l_max 19
_diffrn_reflns_limit_l_min -13
_diffrn_reflns_number 17932
_diffrn_reflns_theta_full 30.00
_diffrn_reflns_theta_max 30.00
_diffrn_reflns_theta_min 2.69
_diffrn_standards_decay_% n/a
_diffrn_standards_interval_count n/a
_diffrn_standards_interval_time n/a
_diffrn_standards_number n/a
_exptl_absorpt_coefficient_mu 1.271
_exptl_absorpt_correction_T_max 1.000
_exptl_absorpt_correction_T_min 0.842
_exptl_absorpt_correction_type empirical
_exptl_absorpt_process_details 'ABSPACK, Oxford Diffraction Ltd'
_exptl_crystal_colour 'deep green'
_exptl_crystal_density_diffrn 1.496
_exptl_crystal_density_method 'not measured'
_exptl_crystal_description plate
_exptl_crystal_F_000 2168
_exptl_crystal_size_max 0.17
_exptl_crystal_size_mid 0.14
_exptl_crystal_size_min 0.03
_refine_diff_density_max 1.023
_refine_diff_density_min -0.669
_refine_diff_density_rms 0.107
_refine_ls_extinction_method none
_refine_ls_goodness_of_fit_ref 0.932
_refine_ls_hydrogen_treatment constr
_refine_ls_matrix_type full
_refine_ls_number_parameters 304
_refine_ls_number_reflns 6650
_refine_ls_number_restraints 0
_refine_ls_restrained_S_all 0.932
_refine_ls_R_factor_all 0.1666
_refine_ls_R_factor_gt 0.0676
_refine_ls_shift/su_max 0.000
_refine_ls_shift/su_mean 0.000
_refine_ls_structure_factor_coef Fsqd
_refine_ls_weighting_details
;
_refine_ls_weighting_details 
  w=1/[\s^2^(Fo^2^)+(0.0451P)^2^+0.0000P] where P=(Fo^2^+2Fc^2^)/3 
;
_refine_ls_weighting_scheme calc
_refine_ls_wR_factor_gt 0.1161
_refine_ls_wR_factor_ref 0.1407
_reflns_number_gt 2911
_reflns_number_total 6650
_reflns_threshold_expression >2sigma(I)
_cod_data_source_file ic9001863_si_001_4.cif
_cod_data_source_block 4
_cod_database_code 4302465

loop_
_symmetry_equiv_pos_as_xyz
'x, y, z'
'-x+1/2, -y, z+1/2'
'x, -y+1/2, -z'
'-x+1/2, y+1/2, -z+1/2'
'-x, -y, -z'
'x-1/2, y, -z-1/2'
'-x, y-1/2, z'
'x-1/2, -y-1/2, z-1/2'

loop_
_atom_site_label
_atom_site_type_symbol
_atom_site_fract_x
_atom_site_fract_y
_atom_site_fract_z
_atom_site_U_iso_or_equiv
_atom_site_adp_type
_atom_site_occupancy
_atom_site_symmetry_multiplicity
_atom_site_calc_flag
_atom_site_refinement_flags
_atom_site_disorder_assembly
_atom_site_disorder_group
Ni1 Ni 0.24302(4) 0.29908(2) 0.30178(3) 0.02028(16) Uani 1 1 d . . .
Ni2 Ni 0.23157(6) 0.2500 0.5000 0.0185(2) Uani 1 2 d S . .
O11 O 0.1446(2) 0.29435(13) 0.40800(19) 0.0211(7) Uani 1 1 d . . .
N19 N 0.1461(3) 0.33755(18) 0.2204(2) 0.0274(10) Uani 1 1 d . . .
N23 N 0.3514(3) 0.30085(18) 0.2008(2) 0.0271(9) Uani 1 1 d . . .
H23 H 0.3793 0.3360 0.2051 0.033 Uiso 1 1 calc R . .
C12 C 0.0865(3) 0.3367(2) 0.4252(3) 0.0226(11) Uani 1 1 d . . .
C13 C 0.0440(3) 0.3425(2) 0.5169(3) 0.0269(11) Uani 1 1 d . . .
H13 H 0.0557 0.3148 0.5631 0.032 Uiso 1 1 calc R . .
C14 C -0.0137(4) 0.3882(2) 0.5379(4) 0.0396(14) Uani 1 1 d . . .
H14 H -0.0386 0.3914 0.5989 0.048 Uiso 1 1 calc R . .
C15 C -0.0361(4) 0.4299(2) 0.4705(4) 0.0453(15) Uani 1 1 d . . .
H15 H -0.0734 0.4615 0.4862 0.054 Uiso 1 1 calc R . .
C16 C -0.0006(4) 0.4228(2) 0.3790(4) 0.0378(14) Uani 1 1 d . . .
H16 H -0.0177 0.4490 0.3322 0.045 Uiso 1 1 calc R . .
C17 C 0.0597(3) 0.3778(2) 0.3552(3) 0.0300(12) Uani 1 1 d . . .
C18 C 0.0832(3) 0.3716(2) 0.2559(4) 0.0297(12) Uani 1 1 d . . .
H18 H 0.0498 0.3944 0.2133 0.036 Uiso 1 1 calc R . .
C20 C 0.1490(4) 0.3329(2) 0.1147(3) 0.0377(14) Uani 1 1 d . . .
H20A H 0.1073 0.3617 0.0874 0.045 Uiso 1 1 calc R . .
H20B H 0.1256 0.2955 0.0959 0.045 Uiso 1 1 calc R . .
C21 C 0.2478(4) 0.3411(2) 0.0753(3) 0.0414(14) Uani 1 1 d . . .
H21A H 0.2719 0.3777 0.0975 0.050 Uiso 1 1 calc R . .
H21B H 0.2438 0.3431 0.0065 0.050 Uiso 1 1 calc R . .
C22 C 0.3182(4) 0.2945(2) 0.1019(3) 0.0357(13) Uani 1 1 d . . .
H22A H 0.2886 0.2572 0.0943 0.043 Uiso 1 1 calc R . .
H22B H 0.3720 0.2963 0.0592 0.043 Uiso 1 1 calc R . .
C24 C 0.4262(3) 0.2574(2) 0.2217(3) 0.0348(13) Uani 1 1 d . . .
H24A H 0.4007 0.2195 0.2132 0.052 Uiso 1 1 calc R . .
H24B H 0.4473 0.2618 0.2861 0.052 Uiso 1 1 calc R . .
H24C H 0.4786 0.2628 0.1792 0.052 Uiso 1 1 calc R . .
C34 C 0.2174(3) 0.4305(2) 0.6531(3) 0.0284(12) Uani 1 1 d . . .
H34 H 0.2018 0.4242 0.5897 0.034 Uiso 1 1 calc R . .
C35 C 0.2227(4) 0.4860(2) 0.6873(4) 0.0373(13) Uani 1 1 d . . .
H35 H 0.2084 0.5167 0.6476 0.045 Uiso 1 1 calc R . .
C36 C 0.2495(4) 0.4960(2) 0.7812(4) 0.0440(15) Uani 1 1 d . . .
H36 H 0.2546 0.5333 0.8042 0.053 Uiso 1 1 calc R . .
C37 C 0.2681(4) 0.4505(2) 0.8389(4) 0.0401(14) Uani 1 1 d . . .
H37 H 0.2860 0.4569 0.9015 0.048 Uiso 1 1 calc R . .
C38 C 0.2607(4) 0.3949(2) 0.8060(3) 0.0325(12) Uani 1 1 d . . .
H38 H 0.2729 0.3643 0.8467 0.039 Uiso 1 1 calc R . .
C33 C 0.2349(3) 0.38442(18) 0.7118(3) 0.0180(9) Uani 1 1 d . . .
C32 C 0.2303(3) 0.3240(2) 0.6761(3) 0.0203(10) Uani 1 1 d . . .
C42 C 0.3473(3) 0.3451(2) 0.4246(3) 0.0195(10) Uani 1 1 d . . .
C44 C 0.4090(3) 0.3700(2) 0.5007(3) 0.0227(10) Uani 1 1 d . . .
C45 C 0.4608(3) 0.3341(2) 0.5596(3) 0.0292(12) Uani 1 1 d . . .
H45 H 0.4587 0.2946 0.5504 0.035 Uiso 1 1 calc R . .
C46 C 0.5159(4) 0.3569(2) 0.6325(3) 0.0372(14) Uani 1 1 d . . .
H46 H 0.5512 0.3329 0.6716 0.045 Uiso 1 1 calc R . .
C47 C 0.5176(4) 0.4153(3) 0.6462(4) 0.0408(14) Uani 1 1 d . . .
H47 H 0.5540 0.4308 0.6949 0.049 Uiso 1 1 calc R . .
C48 C 0.4652(4) 0.4515(2) 0.5876(4) 0.0425(15) Uani 1 1 d . . .
H48 H 0.4657 0.4909 0.5981 0.051 Uiso 1 1 calc R . .
C49 C 0.4122(4) 0.4288(2) 0.5135(4) 0.0331(12) Uani 1 1 d . . .
H49 H 0.3791 0.4530 0.4728 0.040 Uiso 1 1 calc R . .
O33 O 0.2214(2) 0.28375(13) 0.7349(2) 0.0257(8) Uani 1 1 d . . .
O41 O 0.3388(2) 0.29004(13) 0.41869(19) 0.0208(7) Uani 1 1 d . . .
O43 O 0.3054(2) 0.37648(13) 0.3658(2) 0.0262(8) Uani 1 1 d . . .
O31 O 0.2359(2) 0.31790(12) 0.58646(18) 0.0210(7) Uani 1 1 d . . .

loop_
_atom_site_aniso_label
_atom_site_aniso_U_11
_atom_site_aniso_U_22
_atom_site_aniso_U_33
_atom_site_aniso_U_23
_atom_site_aniso_U_13
_atom_site_aniso_U_12
Ni1 0.0244(3) 0.0221(3) 0.0143(2) 0.0015(3) -0.0002(3) -0.0006(3)
Ni2 0.0224(4) 0.0203(5) 0.0129(4) 0.0010(3) 0.000 0.000
O11 0.0258(18) 0.0234(19) 0.0142(15) -0.0012(15) -0.0011(12) 0.0003(15)
N19 0.029(2) 0.034(3) 0.019(2) 0.0030(19) -0.0059(17) -0.006(2)
N23 0.037(2) 0.027(2) 0.0174(19) -0.0010(19) -0.0003(18) -0.002(2)
C12 0.018(2) 0.021(3) 0.029(3) -0.006(2) -0.003(2) 0.002(2)
C13 0.020(3) 0.036(3) 0.025(3) -0.001(2) 0.000(2) 0.003(2)
C14 0.026(3) 0.048(4) 0.044(3) -0.013(3) 0.001(2) 0.004(3)
C15 0.036(3) 0.031(3) 0.069(4) -0.009(3) -0.005(3) 0.006(3)
C16 0.032(3) 0.030(3) 0.051(4) 0.001(3) -0.005(3) 0.009(3)
C17 0.026(3) 0.031(3) 0.033(3) 0.002(2) -0.006(2) -0.004(2)
C18 0.027(3) 0.025(3) 0.037(3) 0.007(3) -0.004(2) 0.003(2)
C20 0.051(4) 0.047(4) 0.015(2) 0.008(3) -0.005(2) -0.006(3)
C21 0.062(4) 0.046(3) 0.016(2) 0.010(2) -0.010(3) 0.002(3)
C22 0.048(3) 0.041(3) 0.018(2) -0.006(3) 0.005(2) -0.003(3)
C24 0.036(3) 0.040(3) 0.028(3) -0.001(3) 0.005(2) 0.007(3)
C34 0.035(3) 0.025(3) 0.025(2) 0.002(2) 0.003(2) 0.000(2)
C35 0.039(3) 0.023(3) 0.049(3) 0.004(3) 0.000(3) 0.005(2)
C36 0.047(4) 0.031(3) 0.055(4) -0.023(3) 0.008(3) 0.002(3)
C37 0.056(4) 0.031(3) 0.033(3) -0.015(3) -0.009(3) 0.016(3)
C38 0.044(3) 0.029(3) 0.024(2) -0.003(2) 0.000(2) 0.000(3)
C33 0.014(2) 0.020(2) 0.020(2) -0.0036(18) 0.0003(19) 0.0015(19)
C32 0.014(2) 0.027(3) 0.020(2) -0.005(2) 0.0001(18) 0.002(2)
C42 0.018(2) 0.024(3) 0.017(2) 0.000(2) 0.0051(19) 0.001(2)
C44 0.021(2) 0.027(3) 0.020(2) -0.001(2) -0.004(2) -0.006(2)
C45 0.033(3) 0.029(3) 0.025(3) 0.009(2) 0.000(2) -0.008(2)
C46 0.039(3) 0.044(4) 0.029(3) 0.011(3) -0.009(2) -0.011(3)
C47 0.041(3) 0.050(4) 0.032(3) -0.001(3) -0.004(3) -0.017(3)
C48 0.048(4) 0.031(3) 0.049(4) -0.013(3) -0.005(3) -0.012(3)
C49 0.042(3) 0.022(3) 0.035(3) 0.003(2) -0.004(3) -0.006(2)
O33 0.035(2) 0.0230(18) 0.0190(15) 0.0038(14) -0.0019(14) 0.0019(15)
O41 0.0235(18) 0.024(2) 0.0153(16) 0.0008(14) -0.0010(12) -0.0023(14)
O43 0.038(2) 0.0195(18) 0.0210(16) 0.0050(14) -0.0063(15) -0.0017(15)
O31 0.0238(18) 0.0240(16) 0.0153(14) 0.0033(13) -0.0030(13) 0.0031(15)

loop_
_atom_type_symbol
_atom_type_description
_atom_type_scat_dispersion_real
_atom_type_scat_dispersion_imag
_atom_type_scat_source
C C 0.0033 0.0016 'International Tables Vol C Tables 4.2.6.8 and 6.1.1.4'
H H 0.0000 0.0000 'International Tables Vol C Tables 4.2.6.8 and 6.1.1.4'
O O 0.0106 0.0060 'International Tables Vol C Tables 4.2.6.8 and 6.1.1.4'
Ni Ni 0.3393 1.1124 'International Tables Vol C Tables 4.2.6.8 and 6.1.1.4'
N N 0.0061 0.0033 'International Tables Vol C Tables 4.2.6.8 and 6.1.1.4'

loop_
_geom_angle_atom_site_label_1
_geom_angle_atom_site_label_2
_geom_angle_atom_site_label_3
_geom_angle
_geom_angle_site_symmetry_1
_geom_angle_site_symmetry_3
_geom_angle_publ_flag
N19 Ni1 O33 100.26(15) . 3_556 ?
N19 Ni1 O11 88.68(14) . . ?
O33 Ni1 O11 91.86(12) 3_556 . ?
N19 Ni1 N23 95.97(15) . . ?
O33 Ni1 N23 87.47(14) 3_556 . ?
O11 Ni1 N23 175.35(13) . . ?
N19 Ni1 O41 156.67(14) . . ?
O33 Ni1 O41 101.41(12) 3_556 . ?
O11 Ni1 O41 82.11(11) . . ?
N23 Ni1 O41 93.50(13) . . ?
N19 Ni1 O43 98.17(14) . . ?
O33 Ni1 O43 161.40(12) 3_556 . ?
O11 Ni1 O43 91.00(12) . . ?
N23 Ni1 O43 88.19(14) . . ?
O41 Ni1 O43 60.83(11) . . ?
N19 Ni1 C42 127.26(16) . . ?
O33 Ni1 C42 132.23(14) 3_556 . ?
O11 Ni1 C42 85.36(12) . . ?
N23 Ni1 C42 91.68(14) . . ?
O41 Ni1 C42 30.94(13) . . ?
O43 Ni1 C42 29.91(12) . . ?
O31 Ni2 O31 176.49(18) . 3_556 ?
O31 Ni2 O11 91.85(11) . 3_556 ?
O31 Ni2 O11 90.24(11) 3_556 3_556 ?
O31 Ni2 O11 90.24(11) . . ?
O31 Ni2 O11 91.85(11) 3_556 . ?
O11 Ni2 O11 106.85(17) 3_556 . ?
O31 Ni2 O41 89.86(11) . 3_556 ?
O31 Ni2 O41 87.63(12) 3_556 3_556 ?
O11 Ni2 O41 82.32(11) 3_556 3_556 ?
O11 Ni2 O41 170.82(12) . 3_556 ?
O31 Ni2 O41 87.63(12) . . ?
O31 Ni2 O41 89.86(11) 3_556 . ?
O11 Ni2 O41 170.82(12) 3_556 . ?
O11 Ni2 O41 82.32(11) . . ?
O41 Ni2 O41 88.51(16) 3_556 . ?
C12 O11 Ni1 121.5(3) . . ?
C12 O11 Ni2 129.5(3) . . ?
Ni1 O11 Ni2 94.63(12) . . ?
C18 N19 C20 116.7(4) . . ?
C18 N19 Ni1 121.7(3) . . ?
C20 N19 Ni1 121.4(3) . . ?
C22 N23 C24 110.1(4) . . ?
C22 N23 Ni1 113.9(3) . . ?
C24 N23 Ni1 111.8(3) . . ?
O11 C12 C17 123.1(4) . . ?
O11 C12 C13 120.2(4) . . ?
C17 C12 C13 116.7(4) . . ?
C14 C13 C12 121.1(5) . . ?
C13 C14 C15 121.9(5) . . ?
C16 C15 C14 117.6(5) . . ?
C17 C16 C15 122.2(5) . . ?
C16 C17 C12 120.2(5) . . ?
C16 C17 C18 116.6(5) . . ?
C12 C17 C18 122.8(5) . . ?
N19 C18 C17 126.5(5) . . ?
N19 C20 C21 112.4(4) . . ?
C20 C21 C22 115.1(4) . . ?
N23 C22 C21 111.7(4) . . ?
C33 C34 C35 120.7(4) . . ?
C34 C35 C36 120.1(5) . . ?
C37 C36 C35 119.2(5) . . ?
C36 C37 C38 121.1(5) . . ?
C37 C38 C33 120.1(5) . . ?
C34 C33 C38 118.7(4) . . ?
C34 C33 C32 121.6(4) . . ?
C38 C33 C32 119.6(4) . . ?
O33 C32 O31 125.1(4) . . ?
O33 C32 C33 119.0(4) . . ?
O31 C32 C33 115.9(4) . . ?
O43 C42 O41 119.5(4) . . ?
O43 C42 C44 121.5(4) . . ?
O41 C42 C44 119.0(4) . . ?
O43 C42 Ni1 61.1(2) . . ?
O41 C42 Ni1 58.4(2) . . ?
C44 C42 Ni1 177.2(3) . . ?
C49 C44 C45 120.2(4) . . ?
C49 C44 C42 119.7(4) . . ?
C45 C44 C42 120.1(4) . . ?
C44 C45 C46 120.4(5) . . ?
C47 C46 C45 119.4(5) . . ?
C46 C47 C48 120.4(5) . . ?
C49 C48 C47 120.1(5) . . ?
C44 C49 C48 119.5(5) . . ?
C32 O33 Ni1 122.0(3) . 3_556 ?
C42 O41 Ni2 118.0(3) . . ?
C42 O41 Ni1 90.6(3) . . ?
Ni2 O41 Ni1 90.37(11) . . ?
C42 O43 Ni1 89.0(3) . . ?
C32 O31 Ni2 133.8(3) . . ?

loop_
_geom_bond_atom_site_label_1
_geom_bond_atom_site_label_2
_geom_bond_distance
_geom_bond_site_symmetry_2
_geom_bond_publ_flag
Ni1 N19 1.998(4) . ?
Ni1 O33 2.020(3) 3_556 ?
Ni1 O11 2.045(3) . ?
Ni1 N23 2.090(4) . ?
Ni1 O41 2.141(3) . ?
Ni1 O43 2.199(3) . ?
Ni1 C42 2.512(4) . ?
Ni2 O31 1.996(3) . ?
Ni2 O31 1.996(3) 3_556 ?
Ni2 O11 2.062(3) 3_556 ?
Ni2 O11 2.062(3) . ?
Ni2 O41 2.115(3) 3_556 ?
Ni2 O41 2.115(3) . ?
O11 C12 1.307(5) . ?
N19 C18 1.292(6) . ?
N19 C20 1.492(5) . ?
N23 C22 1.476(5) . ?
N23 C24 1.493(6) . ?
C12 C17 1.424(6) . ?
C12 C13 1.429(6) . ?
C13 C14 1.373(7) . ?
C14 C15 1.395(7) . ?
C15 C16 1.392(7) . ?
C16 C17 1.392(7) . ?
C17 C18 1.444(7) . ?
C20 C21 1.515(7) . ?
C21 C22 1.519(7) . ?
C34 C33 1.378(6) . ?
C34 C35 1.380(6) . ?
C35 C36 1.395(7) . ?
C36 C37 1.361(7) . ?
C37 C38 1.379(6) . ?
C38 C33 1.396(6) . ?
C33 C32 1.494(6) . ?
C32 O33 1.257(5) . ?
C32 O31 1.272(5) . ?
C42 O43 1.253(5) . ?
C42 O41 1.292(5) . ?
C42 C44 1.498(6) . ?
C44 C49 1.381(6) . ?
C44 C45 1.386(6) . ?
C45 C46 1.393(6) . ?
C46 C47 1.374(7) . ?
C47 C48 1.392(7) . ?
C48 C49 1.389(7) . ?
O33 Ni1 2.020(3) 3_556 ?
